data_4307723
loop_
_publ_author_name
'F. Albert Cotton'
'Chun Y. Liu'
'Carlos A. Murillo'
'Qinliang Zhao'

_publ_section_title
;
Electronic Localization versus Delocalization Determined by the Binding of
the Linker in an Isomer Pair
;
_journal_name_full 'Inorganic Chemistry'
_journal_page_first 2604
_journal_page_last 2611
_journal_paper_doi 10.1021/ic0622252
_journal_volume 46
_journal_year 2007
_chemical_formula_moiety 'C106H104Mo4N14O16, PF6, 4CH2Cl2'
_chemical_formula_sum 'C110 H112 Cl8 F6 Mo4 N14 O16 P'
_chemical_formula_weight 2698.47
_chemical_name_common a-[Mo2(DAniF)3]2(p-anisyloxamidate)PF6
_chemical_name_systematic
; 
 ? 
;
_space_group_IT_number 14
_symmetry_cell_setting monoclinic
_symmetry_space_group_name_Hall '-P 2ybc'
_symmetry_space_group_name_H-M 'P 1 21/c 1'
_atom_sites_solution_hydrogens geom
_atom_sites_solution_primary direct
_atom_sites_solution_secondary difmap
_audit_creation_method SHELXL-97
_cell_angle_alpha 90.00
_cell_angle_beta 93.432(2)
_cell_angle_gamma 90.00
_cell_formula_units_Z 4
_cell_length_a 14.2863(7)
_cell_length_b 15.7924(8)
_cell_length_c 52.946(3)
_cell_measurement_temperature 213(2)
_cell_volume 11924.0(11)
_computing_cell_refinement SAINT
_computing_data_collection SMART
_computing_data_reduction SAINT
_computing_molecular_graphics XP
_computing_publication_material XCIF
_computing_structure_refinement 'SHELXL-97 (Sheldrick, 1997)'
_computing_structure_solution 'SHELXS-97 (Sheldrick, 1990)'
_diffrn_ambient_temperature 213(2)
_diffrn_measured_fraction_theta_full 0.995
_diffrn_measured_fraction_theta_max 0.995
_diffrn_measurement_device_type 'BRUKER SMART 1000'
_diffrn_measurement_method \w-scan
_diffrn_radiation_monochromator graphite
_diffrn_radiation_source 'fine-focus sealed tube'
_diffrn_radiation_type MoK\a
_diffrn_radiation_wavelength 0.71073
_diffrn_reflns_av_R_equivalents 0.0413
_diffrn_reflns_av_sigmaI/netI 0.0497
_diffrn_reflns_limit_h_max 16
_diffrn_reflns_limit_h_min -16
_diffrn_reflns_limit_k_max 18
_diffrn_reflns_limit_k_min -18
_diffrn_reflns_limit_l_max 62
_diffrn_reflns_limit_l_min -62
_diffrn_reflns_number 73542
_diffrn_reflns_theta_full 25.04
_diffrn_reflns_theta_max 25.04
_diffrn_reflns_theta_min 0.77
_diffrn_standards_number 0
_exptl_absorpt_coefficient_mu 0.680
_exptl_absorpt_correction_T_max 0.9228
_exptl_absorpt_correction_T_min 0.8324
_exptl_absorpt_correction_type multi-scan
_exptl_absorpt_process_details SADABS
_exptl_crystal_colour black
_exptl_crystal_density_diffrn 1.503
_exptl_crystal_density_method 'not measured'
_exptl_crystal_description block
_exptl_crystal_F_000 5484
_exptl_crystal_size_max 0.28
_exptl_crystal_size_mid 0.16
_exptl_crystal_size_min 0.12
_refine_diff_density_max 1.163
_refine_diff_density_min -0.821
_refine_diff_density_rms 0.095
_refine_ls_extinction_method none
_refine_ls_goodness_of_fit_ref 1.066
_refine_ls_hydrogen_treatment noref
_refine_ls_matrix_type full
_refine_ls_number_parameters 1472
_refine_ls_number_reflns 20971
_refine_ls_number_restraints 25
_refine_ls_restrained_S_all 1.068
_refine_ls_R_factor_all 0.0770
_refine_ls_R_factor_gt 0.0566
_refine_ls_shift/su_max 0.013
_refine_ls_shift/su_mean 0.000
_refine_ls_structure_factor_coef Fsqd
_refine_ls_weighting_details 'calc w=1/[\s^2^(Fo^2^)+(0.0465P)^2^+39.7359P] where P=(Fo^2^+2Fc^2^)/3'
_refine_ls_weighting_scheme calc
_refine_ls_wR_factor_gt 0.1239
_refine_ls_wR_factor_ref 0.1333
_reflns_number_gt 16327
_reflns_number_total 20971
_reflns_threshold_expression >2sigma(I)
_cod_data_source_file ic0622252si20061122_012441_1.cif
_cod_data_source_block xl1
_cod_original_cell_volume 11924.0(10)
_cod_database_code 4307723

loop_
_symmetry_equiv_pos_as_xyz
'x, y, z'
'-x, y+1/2, -z+1/2'
'-x, -y, -z'
'x, -y-1/2, z-1/2'

loop_
_atom_site_label
_atom_site_type_symbol
_atom_site_fract_x
_atom_site_fract_y
_atom_site_fract_z
_atom_site_U_iso_or_equiv
_atom_site_adp_type
_atom_site_occupancy
_atom_site_symmetry_multiplicity
_atom_site_calc_flag
_atom_site_refinement_flags
_atom_site_disorder_assembly
_atom_site_disorder_group
Mo1 Mo 0.24530(3) 0.43808(3) 0.056868(7) 0.02380(10) Uani 1 1 d . . .
Mo2 Mo 0.24087(3) 0.54595(3) 0.079699(8) 0.02501(11) Uani 1 1 d . . .
Mo3 Mo 0.18053(3) 0.27200(3) 0.185472(7) 0.02335(10) Uani 1 1 d . . .
Mo4 Mo 0.04169(3) 0.31022(3) 0.173811(8) 0.02382(10) Uani 1 1 d . . .
P1 P 0.95924(12) 0.92336(11) 0.21812(3) 0.0478(4) Uani 1 1 d . . .
F1 F 0.9767(3) 0.8645(3) 0.19478(9) 0.1019(17) Uani 1 1 d . . .
F2 F 0.9125(4) 0.8496(3) 0.23242(9) 0.1012(16) Uani 1 1 d . . .
F3 F 0.9420(3) 0.9864(3) 0.24065(8) 0.0836(13) Uani 1 1 d . . .
F4 F 1.0040(3) 1.0008(3) 0.20358(8) 0.0829(13) Uani 1 1 d . . .
F5 F 1.0597(3) 0.9021(3) 0.23076(9) 0.0834(13) Uani 1 1 d . . .
F6 F 0.8589(3) 0.9474(3) 0.20533(8) 0.0709(11) Uani 1 1 d . . .
O1 O 0.2005(2) 0.4801(2) 0.11223(6) 0.0272(7) Uani 1 1 d . . .
O2 O 0.0792(2) 0.3545(2) 0.13831(6) 0.0270(7) Uani 1 1 d . . .
O3 O 0.1409(3) 0.0129(3) 0.07715(9) 0.0646(13) Uani 1 1 d . . .
O4 O 0.6183(3) 0.3400(3) 0.14628(9) 0.0608(12) Uani 1 1 d . . .
O5 O -0.1038(4) 0.2073(3) -0.01468(9) 0.0766(15) Uani 1 1 d . . .
O6 O -0.0877(4) 0.8439(3) 0.10871(10) 0.0743(15) Uani 1 1 d . . .
O7 O 0.3489(4) 0.3669(4) -0.06897(10) 0.124(3) Uani 1 1 d . . .
O8 O 0.4064(4) 0.9606(3) 0.06601(10) 0.0805(16) Uani 1 1 d . . .
O9 O 0.6202(3) 0.1563(3) 0.03552(9) 0.0648(13) Uani 1 1 d . . .
O10 O 0.5463(3) 0.7365(3) 0.17120(7) 0.0507(10) Uani 1 1 d . . .
O11 O 0.5226(3) 0.4259(3) 0.27003(7) 0.0446(10) Uani 1 1 d . . .
O12 O -0.2044(3) 0.6859(3) 0.16426(8) 0.0551(11) Uani 1 1 d . . .
O13 O 0.3668(3) 0.0159(2) 0.28327(7) 0.0486(10) Uani 1 1 d . . .
O14 O -0.3998(3) 0.2397(3) 0.20975(10) 0.0656(13) Uani 1 1 d . . .
O15 O 0.4522(3) -0.0750(3) 0.15028(8) 0.0501(10) Uani 1 1 d . . .
O16 O -0.3576(3) 0.1241(3) 0.12172(9) 0.0591(12) Uani 1 1 d . . .
N1 N 0.2079(3) 0.3597(2) 0.08903(7) 0.0234(9) Uani 1 1 d . . .
N2 N 0.2292(3) 0.3198(2) 0.15021(7) 0.0253(9) Uani 1 1 d . . .
N3 N 0.0977(3) 0.4462(3) 0.04512(7) 0.0268(9) Uani 1 1 d . . .
N4 N 0.0962(3) 0.5664(2) 0.06952(7) 0.0268(9) Uani 1 1 d . . .
N5 N 0.2847(3) 0.5102(3) 0.02466(7) 0.0278(9) Uani 1 1 d . . .
N6 N 0.2897(3) 0.6261(3) 0.05095(8) 0.0292(9) Uani 1 1 d . . .
N7 N 0.3921(3) 0.4185(2) 0.06754(7) 0.0247(9) Uani 1 1 d . . .
N8 N 0.3831(3) 0.5327(2) 0.09403(7) 0.0263(9) Uani 1 1 d . . .
N9 N 0.2096(3) 0.3914(2) 0.20250(7) 0.0261(9) Uani 1 1 d . . .
N10 N 0.0638(3) 0.4355(3) 0.18742(7) 0.0286(9) Uani 1 1 d . . .
N11 N 0.1380(3) 0.2227(3) 0.22007(7) 0.0288(9) Uani 1 1 d . . .
N12 N -0.0108(3) 0.2662(3) 0.20738(7) 0.0271(9) Uani 1 1 d . . .
N13 N 0.1618(3) 0.1490(2) 0.16876(7) 0.0273(9) Uani 1 1 d . . .
N14 N 0.0102(3) 0.1907(3) 0.15720(7) 0.0289(9) Uani 1 1 d . . .
C1 C 0.1931(3) 0.3994(3) 0.11003(9) 0.0256(11) Uani 1 1 d . . .
C2 C 0.1672(3) 0.3540(3) 0.13412(9) 0.0251(10) Uani 1 1 d . . .
C11 C 0.1892(3) 0.2705(3) 0.08716(9) 0.0285(11) Uani 1 1 d . . .
C12 C 0.1003(4) 0.2385(3) 0.09025(9) 0.0350(12) Uani 1 1 d . . .
H12A H 0.0521 0.2752 0.0947 0.042 Uiso 1 1 calc R . .
C13 C 0.0815(4) 0.1524(4) 0.08686(10) 0.0403(13) Uani 1 1 d . . .
H13A H 0.0212 0.1312 0.0891 0.048 Uiso 1 1 calc R . .
C14 C 0.1518(4) 0.0987(3) 0.08018(11) 0.0431(14) Uani 1 1 d . . .
C15 C 0.2414(4) 0.1299(3) 0.07729(11) 0.0454(14) Uani 1 1 d . . .
H15A H 0.2897 0.0930 0.0731 0.055 Uiso 1 1 calc R . .
C16 C 0.2594(4) 0.2152(3) 0.08059(10) 0.0353(12) Uani 1 1 d . . .
H16A H 0.3200 0.2361 0.0784 0.042 Uiso 1 1 calc R . .
C17 C 0.0572(6) -0.0252(5) 0.08348(17) 0.082(2) Uani 1 1 d . . .
H17A H 0.0602 -0.0855 0.0802 0.124 Uiso 1 1 calc R . .
H17B H 0.0053 -0.0006 0.0734 0.124 Uiso 1 1 calc R . .
H17C H 0.0482 -0.0158 0.1013 0.124 Uiso 1 1 calc R . .
C21 C 0.3284(3) 0.3276(3) 0.14683(8) 0.0281(11) Uani 1 1 d . . .
C22 C 0.3832(4) 0.2552(4) 0.14587(10) 0.0388(13) Uani 1 1 d . . .
H22A H 0.3548 0.2015 0.1452 0.047 Uiso 1 1 calc R . .
C23 C 0.4798(4) 0.2624(4) 0.14595(11) 0.0479(15) Uani 1 1 d . . .
H23A H 0.5169 0.2134 0.1454 0.057 Uiso 1 1 calc R . .
C24 C 0.5222(3) 0.3416(4) 0.14688(10) 0.0399(14) Uani 1 1 d . . .
C25 C 0.4683(3) 0.4133(4) 0.14779(9) 0.0353(12) Uani 1 1 d . . .
H25A H 0.4968 0.4670 0.1484 0.042 Uiso 1 1 calc R . .
C26 C 0.3710(4) 0.4063(4) 0.14786(9) 0.0349(12) Uani 1 1 d . . .
H26A H 0.3340 0.4554 0.1486 0.042 Uiso 1 1 calc R . .
C27 C 0.6655(4) 0.4188(5) 0.14658(16) 0.072(2) Uani 1 1 d . . .
H27A H 0.7323 0.4093 0.1458 0.108 Uiso 1 1 calc R . .
H27B H 0.6538 0.4488 0.1621 0.108 Uiso 1 1 calc R . .
H27C H 0.6428 0.4522 0.1321 0.108 Uiso 1 1 calc R . .
C30 C 0.0515(3) 0.5104(3) 0.05456(9) 0.0313(12) Uani 1 1 d . . .
H30A H -0.0132 0.5162 0.0506 0.038 Uiso 1 1 calc R . .
C31 C 0.0461(3) 0.3861(3) 0.02974(9) 0.0296(11) Uani 1 1 d . . .
C32 C -0.0343(4) 0.4065(4) 0.01456(10) 0.0386(13) Uani 1 1 d . . .
H32A H -0.0567 0.4625 0.0142 0.046 Uiso 1 1 calc R . .
C33 C -0.0814(4) 0.3451(4) 0.00010(11) 0.0516(16) Uani 1 1 d . . .
H33A H -0.1353 0.3600 -0.0099 0.062 Uiso 1 1 calc R . .
C34 C -0.0505(4) 0.2625(4) 0.00016(11) 0.0486(15) Uani 1 1 d . . .
C35 C 0.0295(4) 0.2417(4) 0.01435(10) 0.0444(14) Uani 1 1 d . . .
H35A H 0.0525 0.1860 0.0143 0.053 Uiso 1 1 calc R . .
C36 C 0.0765(4) 0.3034(3) 0.02884(10) 0.0356(12) Uani 1 1 d . . .
H36A H 0.1314 0.2881 0.0384 0.043 Uiso 1 1 calc R . .
C37 C -0.0701(7) 0.1239(5) -0.01661(16) 0.096(3) Uani 1 1 d . . .
H37A H -0.1134 0.0912 -0.0275 0.144 Uiso 1 1 calc R . .
H37B H -0.0647 0.0983 0.0001 0.144 Uiso 1 1 calc R . .
H37C H -0.0091 0.1248 -0.0237 0.144 Uiso 1 1 calc R . .
C41 C 0.0455(3) 0.6349(3) 0.07968(10) 0.0316(12) Uani 1 1 d . . .
C42 C 0.0542(4) 0.6506(4) 0.10517(11) 0.0503(16) Uani 1 1 d . . .
H42A H 0.0902 0.6139 0.1158 0.060 Uiso 1 1 calc R . .
C43 C 0.0108(5) 0.7195(4) 0.11546(12) 0.0600(18) Uani 1 1 d . . .
H43A H 0.0177 0.7295 0.1330 0.072 Uiso 1 1 calc R . .
C44 C -0.0418(4) 0.7731(4) 0.10034(13) 0.0495(16) Uani 1 1 d . . .
C45 C -0.0514(4) 0.7590(4) 0.07463(12) 0.0479(15) Uani 1 1 d . . .
H45A H -0.0879 0.7959 0.0642 0.057 Uiso 1 1 calc R . .
C46 C -0.0071(4) 0.6905(3) 0.06418(11) 0.0394(13) Uani 1 1 d . . .
H46A H -0.0126 0.6816 0.0466 0.047 Uiso 1 1 calc R . .
C47 C -0.0779(7) 0.8614(5) 0.13514(16) 0.103(3) Uani 1 1 d . . .
H47A H -0.1131 0.9120 0.1388 0.155 Uiso 1 1 calc R . .
H47B H -0.0122 0.8701 0.1402 0.155 Uiso 1 1 calc R . .
H47C H -0.1017 0.8140 0.1445 0.155 Uiso 1 1 calc R . .
C50 C 0.3050(3) 0.5909(3) 0.02899(9) 0.0294(11) Uani 1 1 d . . .
H50A H 0.3307 0.6235 0.0163 0.035 Uiso 1 1 calc R . .
C51 C 0.2993(3) 0.4772(3) 0.00009(9) 0.0283(11) Uani 1 1 d . . .
C52 C 0.2363(4) 0.4186(4) -0.01034(10) 0.0401(13) Uani 1 1 d . . .
H52A H 0.1831 0.4041 -0.0017 0.048 Uiso 1 1 calc R . .
C53 C 0.2508(4) 0.3811(4) -0.03337(11) 0.0568(18) Uani 1 1 d . . .
H53A H 0.2070 0.3418 -0.0402 0.068 Uiso 1 1 calc R . .
C54 C 0.3290(5) 0.4007(5) -0.04646(12) 0.072(2) Uani 1 1 d . . .
C55 C 0.3908(5) 0.4608(4) -0.03631(12) 0.0582(18) Uani 1 1 d . . .
H55A H 0.4428 0.4768 -0.0453 0.070 Uiso 1 1 calc R . .
C56 C 0.3770(4) 0.4975(4) -0.01322(10) 0.0395(13) Uani 1 1 d . . .
H56A H 0.4209 0.5369 -0.0064 0.047 Uiso 1 1 calc R . .
C57 C 0.2838(8) 0.3076(8) -0.08051(17) 0.177(7) Uani 1 1 d . . .
H57A H 0.3064 0.2885 -0.0965 0.266 Uiso 1 1 calc R . .
H57B H 0.2232 0.3346 -0.0835 0.266 Uiso 1 1 calc R . .
H57C H 0.2778 0.2594 -0.0694 0.266 Uiso 1 1 calc R . .
C61 C 0.3226(4) 0.7106(3) 0.05512(9) 0.0316(12) Uani 1 1 d . . .
C62 C 0.2622(4) 0.7726(4) 0.06272(11) 0.0470(15) Uani 1 1 d . . .
H62A H 0.1997 0.7585 0.0655 0.056 Uiso 1 1 calc R . .
C63 C 0.2924(5) 0.8546(4) 0.06626(13) 0.0605(18) Uani 1 1 d . . .
H63A H 0.2502 0.8961 0.0713 0.073 Uiso 1 1 calc R . .
C64 C 0.3837(5) 0.8768(4) 0.06254(12) 0.0561(17) Uani 1 1 d . . .
C65 C 0.4452(5) 0.8161(4) 0.05575(12) 0.0592(18) Uani 1 1 d . . .
H65A H 0.5079 0.8304 0.0534 0.071 Uiso 1 1 calc R . .
C66 C 0.4145(4) 0.7322(4) 0.05234(12) 0.0488(15) Uani 1 1 d . . .
H66A H 0.4575 0.6902 0.0481 0.059 Uiso 1 1 calc R . .
C67 C 0.4949(8) 0.9888(6) 0.05980(19) 0.122(4) Uani 1 1 d . . .
H67A H 0.5010 1.0487 0.0636 0.183 Uiso 1 1 calc R . .
H67B H 0.5022 0.9796 0.0419 0.183 Uiso 1 1 calc R . .
H67C H 0.5430 0.9576 0.0696 0.183 Uiso 1 1 calc R . .
C70 C 0.4317(3) 0.4697(3) 0.08508(9) 0.0268(11) Uani 1 1 d . . .
H70A H 0.4942 0.4608 0.0911 0.032 Uiso 1 1 calc R . .
C71 C 0.4494(3) 0.3515(3) 0.05924(9) 0.0269(11) Uani 1 1 d . . .
C72 C 0.5018(4) 0.2992(3) 0.07612(10) 0.0385(13) Uani 1 1 d . . .
H72A H 0.4987 0.3078 0.0936 0.046 Uiso 1 1 calc R . .
C73 C 0.4534(4) 0.3343(3) 0.03391(10) 0.0384(13) Uani 1 1 d . . .
H73A H 0.4169 0.3667 0.0222 0.046 Uiso 1 1 calc R . .
C74 C 0.5624(4) 0.2211(4) 0.04204(12) 0.0447(14) Uani 1 1 d . . .
C75 C 0.5098(4) 0.2705(4) 0.02514(11) 0.0454(14) Uani 1 1 d . . .
H75A H 0.5121 0.2610 0.0077 0.054 Uiso 1 1 calc R . .
C76 C 0.5576(4) 0.2356(4) 0.06766(11) 0.0464(15) Uani 1 1 d . . .
H76A H 0.5928 0.2018 0.0794 0.056 Uiso 1 1 calc R . .
C77 C 0.6414(7) 0.1508(6) 0.00987(16) 0.118(4) Uani 1 1 d . . .
H77A H 0.6826 0.1029 0.0076 0.176 Uiso 1 1 calc R . .
H77B H 0.6724 0.2024 0.0050 0.176 Uiso 1 1 calc R . .
H77C H 0.5839 0.1433 -0.0006 0.176 Uiso 1 1 calc R . .
C81 C 0.4250(3) 0.5871(3) 0.11318(9) 0.0293(11) Uani 1 1 d . . .
C82 C 0.5209(4) 0.6061(3) 0.11485(10) 0.0346(12) Uani 1 1 d . . .
H82A H 0.5599 0.5859 0.1025 0.042 Uiso 1 1 calc R . .
C83 C 0.5582(4) 0.6550(3) 0.13483(10) 0.0378(13) Uani 1 1 d . . .
H83A H 0.6230 0.6659 0.1363 0.045 Uiso 1 1 calc R . .
C84 C 0.5016(4) 0.6877(3) 0.15253(10) 0.0377(13) Uani 1 1 d . . .
C85 C 0.4059(4) 0.6713(3) 0.15068(10) 0.0387(13) Uani 1 1 d . . .
H85A H 0.3667 0.6941 0.1626 0.046 Uiso 1 1 calc R . .
C86 C 0.3686(4) 0.6211(3) 0.13111(10) 0.0357(12) Uani 1 1 d . . .
H86A H 0.3039 0.6098 0.1299 0.043 Uiso 1 1 calc R . .
C87 C 0.4896(5) 0.7718(4) 0.18993(11) 0.0565(17) Uani 1 1 d . . .
H87A H 0.5288 0.8045 0.2019 0.085 Uiso 1 1 calc R . .
H87B H 0.4593 0.7266 0.1987 0.085 Uiso 1 1 calc R . .
H87C H 0.4423 0.8085 0.1818 0.085 Uiso 1 1 calc R . .
C90 C 0.1447(3) 0.4512(3) 0.19992(9) 0.0298(11) Uani 1 1 d . . .
H90A H 0.1563 0.5050 0.2070 0.036 Uiso 1 1 calc R . .
C91 C 0.2909(3) 0.4059(3) 0.21900(9) 0.0281(11) Uani 1 1 d . . .
C92 C 0.2855(4) 0.4441(3) 0.24263(10) 0.0375(13) Uani 1 1 d . . .
H92A H 0.2281 0.4662 0.2474 0.045 Uiso 1 1 calc R . .
C93 C 0.3638(4) 0.4498(4) 0.25904(10) 0.0401(13) Uani 1 1 d . . .
H93A H 0.3595 0.4765 0.2748 0.048 Uiso 1 1 calc R . .
C94 C 0.4491(4) 0.4164(3) 0.25250(10) 0.0348(12) Uani 1 1 d . . .
C95 C 0.4550(3) 0.3759(3) 0.22952(9) 0.0330(12) Uani 1 1 d . . .
H95A H 0.5118 0.3517 0.2251 0.040 Uiso 1 1 calc R . .
C96 C 0.3759(3) 0.3713(3) 0.21299(9) 0.0315(12) Uani 1 1 d . . .
H96A H 0.3802 0.3440 0.1973 0.038 Uiso 1 1 calc R . .
C97 C 0.6077(4) 0.3825(4) 0.26543(11) 0.0491(15) Uani 1 1 d . . .
H97A H 0.6544 0.3946 0.2790 0.074 Uiso 1 1 calc R . .
H97B H 0.6304 0.4014 0.2495 0.074 Uiso 1 1 calc R . .
H97C H 0.5960 0.3220 0.2647 0.074 Uiso 1 1 calc R . .
C101 C -0.0033(3) 0.5022(3) 0.18261(9) 0.0300(11) Uani 1 1 d . . .
C102 C -0.0496(4) 0.5073(4) 0.15896(11) 0.0469(15) Uani 1 1 d . . .
H10A H -0.0351 0.4683 0.1464 0.056 Uiso 1 1 calc R . .
C103 C -0.1160(4) 0.5681(4) 0.15357(12) 0.0538(17) Uani 1 1 d . . .
H10B H -0.1474 0.5696 0.1375 0.065 Uiso 1 1 calc R . .
C104 C -0.1373(4) 0.6274(3) 0.17163(11) 0.0390(13) Uani 1 1 d . . .
C105 C -0.0926(4) 0.6225(4) 0.19518(10) 0.0409(13) Uani 1 1 d . . .
H10C H -0.1071 0.6618 0.2077 0.049 Uiso 1 1 calc R . .
C106 C -0.0260(4) 0.5599(3) 0.20076(10) 0.0390(13) Uani 1 1 d . . .
H10D H 0.0038 0.5570 0.2171 0.047 Uiso 1 1 calc R . .
C107 C -0.2267(4) 0.7496(4) 0.18208(12) 0.0501(16) Uani 1 1 d . . .
H10E H -0.2753 0.7862 0.1746 0.075 Uiso 1 1 calc R . .
H10F H -0.1711 0.7828 0.1866 0.075 Uiso 1 1 calc R . .
H10G H -0.2487 0.7229 0.1971 0.075 Uiso 1 1 calc R . .
C110 C 0.0476(3) 0.2265(3) 0.22380(9) 0.0307(11) Uani 1 1 d . . .
H11A H 0.0244 0.2008 0.2382 0.037 Uiso 1 1 calc R . .
C111 C 0.1970(3) 0.1713(3) 0.23690(8) 0.0294(11) Uani 1 1 d . . .
C112 C 0.1722(4) 0.0879(3) 0.24183(10) 0.0345(12) Uani 1 1 d . . .
H11B H 0.1160 0.0654 0.2346 0.041 Uiso 1 1 calc R . .
C113 C 0.2303(4) 0.0385(4) 0.25737(10) 0.0396(13) Uani 1 1 d . . .
H11C H 0.2130 -0.0176 0.2608 0.048 Uiso 1 1 calc R . .
C114 C 0.3137(4) 0.0702(3) 0.26802(10) 0.0360(12) Uani 1 1 d . . .
C115 C 0.3397(4) 0.1519(4) 0.26265(10) 0.0415(14) Uani 1 1 d . . .
H11D H 0.3973 0.1734 0.2693 0.050 Uiso 1 1 calc R . .
C116 C 0.2800(4) 0.2027(3) 0.24720(10) 0.0367(13) Uani 1 1 d . . .
H11E H 0.2971 0.2589 0.2439 0.044 Uiso 1 1 calc R . .
C117 C 0.4503(5) 0.0485(4) 0.29521(12) 0.0585(18) Uani 1 1 d . . .
H11F H 0.4816 0.0043 0.3053 0.088 Uiso 1 1 calc R . .
H11G H 0.4354 0.0954 0.3061 0.088 Uiso 1 1 calc R . .
H11H H 0.4914 0.0679 0.2825 0.088 Uiso 1 1 calc R . .
C121 C -0.1100(3) 0.2576(3) 0.20971(9) 0.0301(11) Uani 1 1 d . . .
C122 C -0.1493(4) 0.1808(4) 0.21468(11) 0.0414(14) Uani 1 1 d . . .
H12B H -0.1106 0.1334 0.2178 0.050 Uiso 1 1 calc R . .
C123 C -0.2463(4) 0.1723(4) 0.21523(12) 0.0467(15) Uani 1 1 d . . .
H12C H -0.2729 0.1196 0.2190 0.056 Uiso 1 1 calc R . .
C124 C -0.3026(4) 0.2414(4) 0.21029(11) 0.0417(14) Uani 1 1 d . . .
C125 C -0.2633(4) 0.3192(4) 0.20575(11) 0.0416(14) Uani 1 1 d . . .
H12D H -0.3019 0.3668 0.2029 0.050 Uiso 1 1 calc R . .
C126 C -0.1667(4) 0.3273(3) 0.20534(10) 0.0371(13) Uani 1 1 d . . .
H12E H -0.1399 0.3802 0.2021 0.045 Uiso 1 1 calc R . .
C127 C -0.4440(5) 0.1616(5) 0.2139(2) 0.095(3) Uani 1 1 d . . .
H12F H -0.5115 0.1696 0.2132 0.142 Uiso 1 1 calc R . .
H12G H -0.4231 0.1400 0.2305 0.142 Uiso 1 1 calc R . .
H12H H -0.4280 0.1215 0.2010 0.142 Uiso 1 1 calc R . .
C130 C 0.0762(3) 0.1322(3) 0.15869(9) 0.0303(11) Uani 1 1 d . . .
H13B H 0.0626 0.0775 0.1525 0.036 Uiso 1 1 calc R . .
C131 C 0.2330(3) 0.0886(3) 0.16419(9) 0.0279(11) Uani 1 1 d . . .
C132 C 0.3043(3) 0.0715(3) 0.18259(9) 0.0329(12) Uani 1 1 d . . .
H13C H 0.3040 0.0971 0.1986 0.039 Uiso 1 1 calc R . .
C133 C 0.3757(4) 0.0163(4) 0.17712(10) 0.0378(13) Uani 1 1 d . . .
H13D H 0.4236 0.0049 0.1896 0.045 Uiso 1 1 calc R . .
C134 C 0.3784(4) -0.0223(3) 0.15390(10) 0.0361(13) Uani 1 1 d . . .
C135 C 0.3074(4) -0.0046(4) 0.13528(11) 0.0443(14) Uani 1 1 d . . .
H13E H 0.3078 -0.0302 0.1193 0.053 Uiso 1 1 calc R . .
C136 C 0.2368(4) 0.0510(4) 0.14069(10) 0.0388(13) Uani 1 1 d . . .
H13F H 0.1899 0.0636 0.1280 0.047 Uiso 1 1 calc R . .
C137 C 0.4515(5) -0.1199(4) 0.12690(13) 0.0599(18) Uani 1 1 d . . .
H13G H 0.5070 -0.1552 0.1267 0.090 Uiso 1 1 calc R . .
H13H H 0.4510 -0.0799 0.1130 0.090 Uiso 1 1 calc R . .
H13I H 0.3959 -0.1553 0.1251 0.090 Uiso 1 1 calc R . .
C141 C -0.0830(3) 0.1684(3) 0.14802(9) 0.0306(11) Uani 1 1 d . . .
C142 C -0.1264(4) 0.0957(3) 0.15539(10) 0.0375(13) Uani 1 1 d . . .
H14A H -0.0936 0.0575 0.1663 0.045 Uiso 1 1 calc R . .
C143 C -0.2183(4) 0.0781(4) 0.14692(11) 0.0410(13) Uani 1 1 d . . .
H14B H -0.2471 0.0277 0.1518 0.049 Uiso 1 1 calc R . .
C144 C -0.2668(4) 0.1349(4) 0.13139(11) 0.0415(14) Uani 1 1 d . . .
C145 C -0.2240(4) 0.2096(4) 0.12428(11) 0.0454(15) Uani 1 1 d . . .
H14C H -0.2573 0.2488 0.1138 0.054 Uiso 1 1 calc R . .
C146 C -0.1327(4) 0.2260(4) 0.13262(10) 0.0391(13) Uani 1 1 d . . .
H14D H -0.1038 0.2765 0.1278 0.047 Uiso 1 1 calc R . .
C147 C -0.4067(4) 0.0526(5) 0.13027(16) 0.075(2) Uani 1 1 d . . .
H14E H -0.4695 0.0517 0.1222 0.113 Uiso 1 1 calc R . .
H14F H -0.4104 0.0558 0.1485 0.113 Uiso 1 1 calc R . .
H14G H -0.3738 0.0013 0.1260 0.113 Uiso 1 1 calc R . .
Cl1 Cl 0.3341(8) 0.1584(8) -0.01758(18) 0.314(6) Uani 0.682(4) 1 d PD A 1
C1S C 0.3105(18) 0.1350(17) 0.0138(2) 0.317(17) Uani 0.682(4) 1 d PD A 1
H1SA H 0.2922 0.1866 0.0225 0.380 Uiso 0.682(4) 1 calc PR A 1
H1SB H 0.3665 0.1116 0.0228 0.380 Uiso 0.682(4) 1 calc PR A 1
Cl2 Cl 0.2189(5) 0.0610(4) 0.01307(13) 0.199(2) Uani 0.682(4) 1 d PD A 1
Cl1B Cl 0.3933(14) 0.0755(16) 0.0047(4) 0.314(6) Uani 0.318(4) 1 d PD A 2
C1SB C 0.288(2) 0.133(3) 0.0080(4) 0.317(17) Uani 0.318(4) 1 d PD A 2
H1SC H 0.2517 0.1082 0.0212 0.380 Uiso 0.318(4) 1 calc PR A 2
H1SD H 0.3021 0.1924 0.0126 0.380 Uiso 0.318(4) 1 calc PR A 2
Cl2B Cl 0.2244(11) 0.1283(9) -0.0217(3) 0.199(2) Uani 0.318(4) 1 d PD A 2
Cl3 Cl 0.1425(5) -0.0872(7) -0.04678(13) 0.255(5) Uani 0.759(5) 1 d PD B 1
C2S C 0.2329(10) -0.0649(9) -0.0670(3) 0.166(8) Uani 0.759(5) 1 d PD B 1
H2SA H 0.2935 -0.0680 -0.0574 0.200 Uiso 0.759(5) 1 calc PR B 1
H2SB H 0.2326 -0.1078 -0.0804 0.200 Uiso 0.759(5) 1 calc PR B 1
Cl4 Cl 0.2204(5) 0.0347(4) -0.08070(11) 0.212(3) Uani 0.759(5) 1 d PD B 1
Cl3B Cl 0.1563(19) -0.1340(17) -0.0581(5) 0.255(5) Uani 0.241(5) 1 d PD A 2
C2SB C 0.207(5) -0.049(2) -0.0746(5) 0.166(8) Uani 0.241(5) 1 d PD A 2
H2SC H 0.2656 -0.0670 -0.0815 0.200 Uiso 0.241(5) 1 calc PR B 2
H2SD H 0.1638 -0.0302 -0.0886 0.200 Uiso 0.241(5) 1 calc PR B 2
Cl4B Cl 0.2283(16) 0.0353(11) -0.0527(3) 0.212(3) Uani 0.241(5) 1 d PD A 2
Cl5 Cl 1.2028(2) 0.8140(3) 0.17510(9) 0.1479(16) Uani 0.814(4) 1 d PD C 1
C3S C 1.1565(11) 0.7518(8) 0.1994(3) 0.138(5) Uani 0.814(4) 1 d PD C 1
H3SA H 1.1385 0.7887 0.2132 0.166 Uiso 0.814(4) 1 calc PR C 1
H3SB H 1.1003 0.7220 0.1926 0.166 Uiso 0.814(4) 1 calc PR C 1
Cl6 Cl 1.2411(3) 0.6772(2) 0.21124(8) 0.1143(11) Uani 0.814(4) 1 d PD C 1
Cl5B Cl 1.1589(10) 0.6860(13) 0.1691(3) 0.1479(16) Uani 0.186(4) 1 d PD C 2
C3SB C 1.162(6) 0.759(2) 0.1947(5) 0.138(5) Uani 0.186(4) 1 d PD C 2
H3SC H 1.0990 0.7823 0.1969 0.166 Uiso 0.186(4) 1 calc PR C 2
H3SD H 1.2046 0.8061 0.1917 0.166 Uiso 0.186(4) 1 calc PR C 2
Cl6B Cl 1.2019(12) 0.6996(12) 0.2218(3) 0.1143(11) Uani 0.186(4) 1 d PD C 2
Cl7 Cl 0.8382(12) 0.4424(12) 0.0896(3) 0.252(6) Uani 0.739(5) 1 d PD D 1
C4S C 0.7755(10) 0.3963(7) 0.0629(2) 0.149(7) Uani 0.739(5) 1 d PD D 1
H4SA H 0.7084 0.3924 0.0656 0.179 Uiso 0.739(5) 1 calc PR D 1
H4SB H 0.7842 0.4292 0.0475 0.179 Uiso 0.739(5) 1 calc PR D 1
Cl8 Cl 0.8263(4) 0.2944(4) 0.06090(8) 0.1518(18) Uani 0.739(5) 1 d PD D 1
Cl7B Cl 0.879(3) 0.434(4) 0.0945(9) 0.252(6) Uani 0.261(5) 1 d PD D 2
C4SB C 0.8346(17) 0.392(4) 0.0650(7) 0.149(7) Uani 0.261(5) 1 d PD D 2
H4SC H 0.8372 0.4345 0.0515 0.179 Uiso 0.261(5) 1 calc PR D 2
H4SD H 0.8707 0.3423 0.0604 0.179 Uiso 0.261(5) 1 calc PR D 2
Cl8B Cl 0.7166(10) 0.3643(10) 0.0700(3) 0.1518(18) Uani 0.261(5) 1 d PD D 2

loop_
_atom_site_aniso_label
_atom_site_aniso_U_11
_atom_site_aniso_U_22
_atom_site_aniso_U_33
_atom_site_aniso_U_23
_atom_site_aniso_U_13
_atom_site_aniso_U_12
Mo1 0.0266(2) 0.0223(2) 0.0227(2) -0.00082(17) 0.00263(17) 0.00004(18)
Mo2 0.0284(2) 0.0221(2) 0.0247(2) -0.00098(17) 0.00301(17) 0.00001(18)
Mo3 0.0209(2) 0.0255(2) 0.0236(2) 0.00151(17) 0.00072(16) -0.00057(17)
Mo4 0.0208(2) 0.0258(2) 0.0248(2) 0.00146(17) 0.00113(16) -0.00038(17)
P1 0.0524(9) 0.0433(9) 0.0468(9) 0.0002(7) -0.0045(8) -0.0065(8)
F1 0.077(3) 0.129(4) 0.099(3) -0.062(3) -0.003(3) -0.003(3)
F2 0.119(4) 0.076(3) 0.106(4) 0.041(3) -0.017(3) -0.038(3)
F3 0.077(3) 0.095(3) 0.078(3) -0.037(3) -0.001(2) -0.009(2)
F4 0.068(3) 0.096(3) 0.083(3) 0.033(3) -0.011(2) -0.031(2)
F5 0.077(3) 0.066(3) 0.103(3) 0.000(2) -0.032(2) 0.009(2)
F6 0.054(2) 0.077(3) 0.079(3) 0.003(2) -0.014(2) -0.011(2)
O1 0.0321(18) 0.0255(19) 0.0243(17) -0.0021(14) 0.0037(14) 0.0017(15)
O2 0.0219(16) 0.0322(19) 0.0271(17) 0.0013(15) 0.0027(14) 0.0006(14)
O3 0.081(3) 0.026(2) 0.089(3) -0.014(2) 0.020(3) -0.014(2)
O4 0.024(2) 0.070(3) 0.088(3) 0.009(3) 0.007(2) 0.003(2)
O5 0.084(4) 0.074(4) 0.069(3) -0.019(3) -0.020(3) -0.031(3)
O6 0.095(4) 0.045(3) 0.087(4) -0.011(3) 0.038(3) 0.020(3)
O7 0.128(5) 0.172(6) 0.082(4) -0.084(4) 0.078(4) -0.100(5)
O8 0.106(4) 0.037(3) 0.098(4) -0.013(3) 0.000(3) -0.030(3)
O9 0.076(3) 0.053(3) 0.066(3) -0.007(2) 0.008(2) 0.034(2)
O10 0.056(2) 0.052(3) 0.044(2) -0.018(2) -0.002(2) -0.007(2)
O11 0.039(2) 0.053(3) 0.040(2) -0.0049(19) -0.0111(18) 0.0015(19)
O12 0.055(3) 0.045(3) 0.064(3) -0.006(2) -0.013(2) 0.022(2)
O13 0.058(3) 0.039(2) 0.047(2) 0.0075(19) -0.014(2) 0.008(2)
O14 0.023(2) 0.055(3) 0.120(4) 0.003(3) 0.012(2) 0.001(2)
O15 0.047(2) 0.046(2) 0.059(3) 0.007(2) 0.010(2) 0.020(2)
O16 0.028(2) 0.066(3) 0.081(3) 0.007(2) -0.014(2) -0.011(2)
N1 0.025(2) 0.025(2) 0.021(2) 0.0014(17) 0.0045(16) -0.0025(17)
N2 0.023(2) 0.027(2) 0.026(2) 0.0016(17) 0.0006(17) 0.0001(18)
N3 0.026(2) 0.032(2) 0.022(2) -0.0004(18) 0.0009(17) -0.0001(19)
N4 0.027(2) 0.026(2) 0.027(2) -0.0021(18) 0.0052(17) 0.0043(18)
N5 0.030(2) 0.027(2) 0.027(2) 0.0015(18) 0.0045(18) -0.0022(18)
N6 0.030(2) 0.023(2) 0.035(2) 0.0037(18) 0.0034(19) 0.0001(18)
N7 0.027(2) 0.025(2) 0.023(2) 0.0005(17) 0.0054(17) -0.0009(18)
N8 0.029(2) 0.028(2) 0.022(2) 0.0013(17) 0.0050(17) -0.0021(18)
N9 0.026(2) 0.025(2) 0.026(2) 0.0001(17) -0.0051(17) -0.0014(18)
N10 0.027(2) 0.028(2) 0.030(2) -0.0029(18) -0.0034(18) 0.0043(18)
N11 0.027(2) 0.035(2) 0.024(2) 0.0017(18) -0.0008(17) 0.0004(19)
N12 0.023(2) 0.031(2) 0.028(2) 0.0027(18) 0.0052(17) -0.0021(18)
N13 0.026(2) 0.025(2) 0.030(2) -0.0007(18) -0.0057(18) 0.0028(18)
N14 0.026(2) 0.026(2) 0.033(2) -0.0009(18) -0.0054(18) -0.0005(18)
C1 0.020(2) 0.026(3) 0.030(3) 0.004(2) -0.001(2) 0.001(2)
C2 0.028(3) 0.023(3) 0.025(2) -0.002(2) 0.003(2) -0.005(2)
C11 0.037(3) 0.026(3) 0.021(2) 0.001(2) -0.003(2) -0.003(2)
C12 0.035(3) 0.036(3) 0.034(3) -0.006(2) 0.003(2) -0.003(2)
C13 0.041(3) 0.040(3) 0.040(3) -0.006(3) 0.003(3) -0.013(3)
C14 0.061(4) 0.026(3) 0.043(3) -0.006(2) 0.009(3) -0.008(3)
C15 0.053(4) 0.028(3) 0.058(4) -0.004(3) 0.016(3) 0.004(3)
C16 0.032(3) 0.029(3) 0.046(3) 0.005(2) 0.008(2) 0.002(2)
C17 0.089(6) 0.046(4) 0.114(7) -0.016(4) 0.020(5) -0.038(4)
C21 0.029(3) 0.034(3) 0.022(2) 0.003(2) 0.004(2) 0.003(2)
C22 0.034(3) 0.034(3) 0.049(3) 0.000(3) 0.005(3) -0.002(2)
C23 0.028(3) 0.054(4) 0.061(4) 0.008(3) 0.005(3) 0.005(3)
C24 0.022(3) 0.062(4) 0.036(3) 0.007(3) -0.001(2) -0.001(3)
C25 0.031(3) 0.040(3) 0.034(3) 0.005(2) -0.001(2) -0.005(2)
C26 0.032(3) 0.038(3) 0.035(3) 0.007(2) -0.003(2) -0.001(2)
C27 0.028(3) 0.081(5) 0.108(6) 0.022(5) 0.004(4) -0.008(3)
C30 0.025(3) 0.035(3) 0.033(3) 0.000(2) 0.001(2) -0.001(2)
C31 0.031(3) 0.032(3) 0.027(3) 0.003(2) 0.003(2) -0.002(2)
C32 0.036(3) 0.041(3) 0.039(3) 0.001(3) 0.003(2) 0.001(3)
C33 0.039(3) 0.071(5) 0.043(3) -0.004(3) -0.016(3) -0.012(3)
C34 0.053(4) 0.053(4) 0.039(3) -0.003(3) -0.002(3) -0.017(3)
C35 0.065(4) 0.031(3) 0.036(3) 0.000(3) 0.002(3) -0.007(3)
C36 0.042(3) 0.033(3) 0.031(3) -0.001(2) -0.001(2) -0.002(3)
C37 0.136(8) 0.068(6) 0.082(6) -0.023(5) -0.017(5) -0.042(6)
C41 0.029(3) 0.026(3) 0.040(3) 0.000(2) 0.010(2) 0.000(2)
C42 0.065(4) 0.042(4) 0.044(3) -0.006(3) 0.004(3) 0.015(3)
C43 0.088(5) 0.051(4) 0.043(4) -0.010(3) 0.019(3) 0.013(4)
C44 0.053(4) 0.031(3) 0.067(4) -0.008(3) 0.023(3) 0.010(3)
C45 0.041(3) 0.034(3) 0.068(4) 0.003(3) 0.004(3) 0.010(3)
C46 0.039(3) 0.036(3) 0.043(3) -0.001(3) 0.005(3) 0.005(3)
C47 0.168(9) 0.057(5) 0.091(6) -0.026(5) 0.058(6) 0.025(6)
C50 0.030(3) 0.029(3) 0.029(3) 0.006(2) 0.005(2) 0.000(2)
C51 0.031(3) 0.030(3) 0.025(3) 0.003(2) 0.003(2) 0.002(2)
C52 0.040(3) 0.048(4) 0.033(3) -0.005(3) 0.013(2) -0.012(3)
C53 0.057(4) 0.076(5) 0.039(3) -0.019(3) 0.016(3) -0.033(4)
C54 0.072(5) 0.103(6) 0.044(4) -0.026(4) 0.031(3) -0.043(4)
C55 0.056(4) 0.073(5) 0.048(4) -0.013(3) 0.026(3) -0.024(4)
C56 0.035(3) 0.048(4) 0.036(3) -0.001(3) 0.008(2) -0.012(3)
C57 0.209(12) 0.243(14) 0.090(7) -0.123(9) 0.098(8) -0.168(11)
C61 0.040(3) 0.026(3) 0.028(3) 0.004(2) 0.001(2) -0.003(2)
C62 0.046(3) 0.036(3) 0.059(4) -0.006(3) 0.004(3) -0.007(3)
C63 0.064(4) 0.038(4) 0.078(5) -0.015(3) -0.005(4) -0.003(3)
C64 0.079(5) 0.033(4) 0.055(4) -0.003(3) -0.007(4) -0.018(3)
C65 0.060(4) 0.056(4) 0.062(4) -0.006(3) 0.012(3) -0.028(4)
C66 0.046(3) 0.040(4) 0.061(4) -0.011(3) 0.010(3) -0.012(3)
C67 0.171(10) 0.073(6) 0.125(8) -0.021(6) 0.036(7) -0.082(7)
C70 0.023(2) 0.030(3) 0.027(3) 0.002(2) 0.002(2) 0.000(2)
C71 0.025(2) 0.025(3) 0.031(3) -0.002(2) 0.003(2) -0.002(2)
C72 0.043(3) 0.040(3) 0.032(3) -0.001(2) -0.001(2) 0.005(3)
C73 0.049(3) 0.036(3) 0.030(3) 0.002(2) -0.001(2) 0.012(3)
C74 0.045(3) 0.033(3) 0.056(4) -0.006(3) 0.002(3) 0.014(3)
C75 0.060(4) 0.043(3) 0.034(3) -0.006(3) 0.008(3) 0.012(3)
C76 0.050(3) 0.043(4) 0.045(3) 0.002(3) -0.007(3) 0.017(3)
C77 0.150(9) 0.128(8) 0.077(6) -0.020(6) 0.029(6) 0.093(7)
C81 0.035(3) 0.028(3) 0.024(2) -0.001(2) 0.002(2) -0.001(2)
C82 0.034(3) 0.038(3) 0.033(3) -0.008(2) 0.008(2) -0.006(2)
C83 0.034(3) 0.041(3) 0.039(3) -0.006(3) 0.003(2) -0.008(3)
C84 0.046(3) 0.031(3) 0.035(3) -0.007(2) -0.003(3) -0.001(3)
C85 0.043(3) 0.039(3) 0.035(3) -0.011(2) 0.005(2) 0.002(3)
C86 0.035(3) 0.036(3) 0.036(3) -0.006(2) 0.004(2) -0.002(2)
C87 0.079(5) 0.048(4) 0.042(3) -0.017(3) 0.001(3) 0.009(4)
C90 0.037(3) 0.026(3) 0.026(3) 0.002(2) 0.000(2) -0.003(2)
C91 0.030(3) 0.026(3) 0.029(3) 0.003(2) 0.000(2) -0.003(2)
C92 0.038(3) 0.035(3) 0.039(3) -0.008(2) -0.001(2) 0.008(3)
C93 0.044(3) 0.041(3) 0.034(3) -0.014(3) -0.005(3) 0.006(3)
C94 0.036(3) 0.035(3) 0.032(3) 0.004(2) -0.005(2) -0.006(2)
C95 0.026(3) 0.041(3) 0.031(3) -0.001(2) 0.001(2) -0.004(2)
C96 0.033(3) 0.034(3) 0.028(3) 0.001(2) 0.001(2) -0.001(2)
C97 0.040(3) 0.060(4) 0.046(3) 0.001(3) -0.007(3) 0.001(3)
C101 0.028(3) 0.027(3) 0.036(3) 0.003(2) 0.001(2) 0.000(2)
C102 0.055(4) 0.046(4) 0.039(3) -0.009(3) -0.009(3) 0.013(3)
C103 0.060(4) 0.054(4) 0.045(3) -0.012(3) -0.024(3) 0.022(3)
C104 0.036(3) 0.030(3) 0.051(3) 0.004(3) -0.002(3) 0.006(2)
C105 0.044(3) 0.040(3) 0.040(3) -0.006(3) 0.007(3) 0.013(3)
C106 0.042(3) 0.040(3) 0.035(3) -0.001(3) -0.001(2) 0.010(3)
C107 0.037(3) 0.042(4) 0.072(4) -0.006(3) 0.006(3) 0.010(3)
C110 0.030(3) 0.034(3) 0.028(3) 0.006(2) 0.005(2) -0.005(2)
C111 0.033(3) 0.036(3) 0.019(2) 0.003(2) 0.003(2) 0.001(2)
C112 0.031(3) 0.037(3) 0.036(3) 0.001(2) 0.006(2) -0.002(2)
C113 0.042(3) 0.031(3) 0.046(3) 0.011(3) 0.005(3) -0.002(3)
C114 0.047(3) 0.028(3) 0.031(3) 0.004(2) -0.004(2) 0.005(3)
C115 0.040(3) 0.044(4) 0.039(3) 0.002(3) -0.012(3) -0.003(3)
C116 0.041(3) 0.031(3) 0.038(3) 0.008(2) -0.005(2) -0.005(2)
C117 0.071(4) 0.046(4) 0.054(4) -0.002(3) -0.032(3) 0.020(3)
C121 0.030(3) 0.036(3) 0.025(3) 0.001(2) 0.007(2) 0.003(2)
C122 0.031(3) 0.036(3) 0.058(4) 0.006(3) 0.007(3) 0.006(2)
C123 0.033(3) 0.031(3) 0.078(4) 0.007(3) 0.013(3) -0.004(3)
C124 0.026(3) 0.043(4) 0.057(4) -0.006(3) 0.010(3) 0.002(3)
C125 0.036(3) 0.032(3) 0.057(4) 0.003(3) 0.007(3) 0.011(3)
C126 0.037(3) 0.028(3) 0.047(3) 0.002(2) 0.010(3) 0.002(2)
C127 0.030(4) 0.072(6) 0.184(10) -0.009(6) 0.023(5) -0.012(4)
C130 0.033(3) 0.025(3) 0.032(3) 0.001(2) -0.001(2) -0.001(2)
C131 0.027(2) 0.024(3) 0.033(3) 0.003(2) 0.000(2) -0.002(2)
C132 0.030(3) 0.039(3) 0.029(3) 0.001(2) -0.001(2) -0.002(2)
C133 0.034(3) 0.043(3) 0.037(3) 0.008(3) -0.001(2) 0.006(3)
C134 0.037(3) 0.031(3) 0.042(3) 0.008(2) 0.011(3) 0.006(2)
C135 0.046(3) 0.048(4) 0.038(3) -0.012(3) 0.000(3) 0.006(3)
C136 0.038(3) 0.047(3) 0.030(3) -0.007(3) -0.006(2) 0.004(3)
C137 0.072(4) 0.036(4) 0.074(5) -0.003(3) 0.024(4) 0.016(3)
C141 0.028(3) 0.031(3) 0.032(3) -0.001(2) -0.002(2) -0.002(2)
C142 0.034(3) 0.033(3) 0.044(3) 0.005(3) -0.008(2) -0.002(2)
C143 0.036(3) 0.034(3) 0.053(3) 0.002(3) 0.001(3) -0.011(3)
C144 0.029(3) 0.046(4) 0.049(3) -0.007(3) -0.003(3) -0.006(3)
C145 0.030(3) 0.048(4) 0.057(4) 0.014(3) -0.008(3) -0.002(3)
C146 0.034(3) 0.037(3) 0.046(3) 0.008(3) 0.001(3) -0.004(3)
C147 0.034(3) 0.071(5) 0.119(7) 0.000(5) -0.011(4) -0.020(4)
Cl1 0.329(12) 0.365(15) 0.249(10) -0.012(8) 0.024(8) -0.176(11)
C1S 0.32(3) 0.51(3) 0.145(14) -0.222(19) 0.159(16) -0.33(3)
Cl2 0.219(6) 0.181(6) 0.203(6) -0.038(4) 0.044(5) -0.008(5)
Cl1B 0.329(12) 0.365(15) 0.249(10) -0.012(8) 0.024(8) -0.176(11)
C1SB 0.32(3) 0.51(3) 0.145(14) -0.222(19) 0.159(16) -0.33(3)
Cl2B 0.219(6) 0.181(6) 0.203(6) -0.038(4) 0.044(5) -0.008(5)
Cl3 0.122(4) 0.507(15) 0.135(6) 0.034(7) 0.009(4) 0.042(6)
C2S 0.142(16) 0.227(19) 0.136(13) 0.051(13) 0.060(12) 0.095(13)
Cl4 0.297(7) 0.193(5) 0.147(4) 0.002(4) 0.013(5) 0.116(5)
Cl3B 0.122(4) 0.507(15) 0.135(6) 0.034(7) 0.009(4) 0.042(6)
C2SB 0.142(16) 0.227(19) 0.136(13) 0.051(13) 0.060(12) 0.095(13)
Cl4B 0.297(7) 0.193(5) 0.147(4) 0.002(4) 0.013(5) 0.116(5)
Cl5 0.085(2) 0.180(4) 0.182(4) 0.052(3) 0.038(2) 0.026(2)
C3S 0.114(9) 0.100(8) 0.208(14) 0.027(9) 0.075(10) 0.035(7)
Cl6 0.101(3) 0.098(2) 0.148(3) -0.006(2) 0.033(2) -0.0163(19)
Cl5B 0.085(2) 0.180(4) 0.182(4) 0.052(3) 0.038(2) 0.026(2)
C3SB 0.114(9) 0.100(8) 0.208(14) 0.027(9) 0.075(10) 0.035(7)
Cl6B 0.101(3) 0.098(2) 0.148(3) -0.006(2) 0.033(2) -0.0163(19)
Cl7 0.454(18) 0.224(7) 0.081(7) -0.001(6) 0.032(7) -0.142(12)
C4S 0.125(15) 0.206(17) 0.123(11) 0.076(11) 0.071(12) 0.054(15)
Cl8 0.161(4) 0.178(5) 0.120(3) 0.044(3) 0.042(3) -0.012(3)
Cl7B 0.454(18) 0.224(7) 0.081(7) -0.001(6) 0.032(7) -0.142(12)
C4SB 0.125(15) 0.206(17) 0.123(11) 0.076(11) 0.071(12) 0.054(15)
Cl8B 0.161(4) 0.178(5) 0.120(3) 0.044(3) 0.042(3) -0.012(3)

loop_
_atom_type_symbol
_atom_type_description
_atom_type_scat_dispersion_real
_atom_type_scat_dispersion_imag
_atom_type_scat_source
C C 0.0033 0.0016 'International Tables Vol C Tables 4.2.6.8 and 6.1.1.4'
H H 0.0000 0.0000 'International Tables Vol C Tables 4.2.6.8 and 6.1.1.4'
N N 0.0061 0.0033 'International Tables Vol C Tables 4.2.6.8 and 6.1.1.4'
O O 0.0106 0.0060 'International Tables Vol C Tables 4.2.6.8 and 6.1.1.4'
F F 0.0171 0.0103 'International Tables Vol C Tables 4.2.6.8 and 6.1.1.4'
P P 0.1023 0.0942 'International Tables Vol C Tables 4.2.6.8 and 6.1.1.4'
Mo Mo -1.6832 0.6857 'International Tables Vol C Tables 4.2.6.8 and 6.1.1.4'
Cl Cl 0.1484 0.1585 'International Tables Vol C Tables 4.2.6.8 and 6.1.1.4'

loop_
_geom_angle_atom_site_label_1
_geom_angle_atom_site_label_2
_geom_angle_atom_site_label_3
_geom_angle
_geom_angle_site_symmetry_1
_geom_angle_site_symmetry_3
_geom_angle_publ_flag
Mo2 Mo1 N5 92.59(11) . . ?
Mo2 Mo1 N7 91.59(10) . . ?
N5 Mo1 N7 89.24(14) . . ?
Mo2 Mo1 N3 93.16(11) . . ?
N5 Mo1 N3 92.15(14) . . ?
N7 Mo1 N3 174.98(15) . . ?
Mo2 Mo1 N1 89.63(10) . . ?
N5 Mo1 N1 177.55(15) . . ?
N7 Mo1 N1 89.65(14) . . ?
N3 Mo1 N1 88.76(14) . . ?
Mo1 Mo2 O1 95.09(9) . . ?
Mo1 Mo2 N4 92.29(11) . . ?
O1 Mo2 N4 88.47(13) . . ?
Mo1 Mo2 N6 92.76(11) . . ?
O1 Mo2 N6 171.37(14) . . ?
N4 Mo2 N6 94.80(15) . . ?
Mo1 Mo2 N8 93.70(11) . . ?
O1 Mo2 N8 87.85(13) . . ?
N4 Mo2 N8 173.22(14) . . ?
N6 Mo2 N8 88.08(15) . . ?
N11 Mo3 N9 91.03(15) . . ?
N11 Mo3 Mo4 92.55(11) . . ?
N9 Mo3 Mo4 91.52(10) . . ?
N11 Mo3 N13 89.36(16) . . ?
N9 Mo3 N13 175.79(15) . . ?
Mo4 Mo3 N13 92.65(10) . . ?
N11 Mo3 N2 177.77(15) . . ?
N9 Mo3 N2 89.54(15) . . ?
Mo4 Mo3 N2 89.58(10) . . ?
N13 Mo3 N2 89.91(15) . . ?
N12 Mo4 O2 173.68(13) . . ?
N12 Mo4 N14 88.75(16) . . ?
O2 Mo4 N14 89.11(14) . . ?
N12 Mo4 N10 94.32(16) . . ?
O2 Mo4 N10 87.30(14) . . ?
N14 Mo4 N10 174.02(15) . . ?
N12 Mo4 Mo3 91.98(11) . . ?
O2 Mo4 Mo3 94.04(8) . . ?
N14 Mo4 Mo3 92.21(11) . . ?
N10 Mo4 Mo3 92.81(10) . . ?
F2 P1 F1 91.8(3) . . ?
F2 P1 F5 92.3(3) . . ?
F1 P1 F5 91.4(3) . . ?
F2 P1 F3 90.8(3) . . ?
F1 P1 F3 177.2(3) . . ?
F5 P1 F3 89.6(2) . . ?
F2 P1 F6 89.1(2) . . ?
F1 P1 F6 89.3(2) . . ?
F5 P1 F6 178.4(2) . . ?
F3 P1 F6 89.7(2) . . ?
F2 P1 F4 178.1(3) . . ?
F1 P1 F4 89.3(3) . . ?
F5 P1 F4 89.3(2) . . ?
F3 P1 F4 88.1(3) . . ?
F6 P1 F4 89.3(2) . . ?
C1 O1 Mo2 116.0(3) . . ?
C2 O2 Mo4 117.0(3) . . ?
C14 O3 C17 119.3(5) . . ?
C24 O4 C27 117.4(5) . . ?
C34 O5 C37 117.1(6) . . ?
C44 O6 C47 116.8(6) . . ?
C54 O7 C57 118.0(5) . . ?
C64 O8 C67 119.1(7) . . ?
C74 O9 C77 117.1(5) . . ?
C84 O10 C87 117.3(5) . . ?
C94 O11 C97 117.3(4) . . ?
C104 O12 C107 117.8(4) . . ?
C114 O13 C117 117.2(4) . . ?
C124 O14 C127 118.1(5) . . ?
C134 O15 C137 117.3(5) . . ?
C144 O16 C147 117.0(5) . . ?
C1 N1 C11 119.4(4) . . ?
C1 N1 Mo1 116.7(3) . . ?
C11 N1 Mo1 123.5(3) . . ?
C2 N2 C21 121.0(4) . . ?
C2 N2 Mo3 117.8(3) . . ?
C21 N2 Mo3 120.3(3) . . ?
C30 N3 C31 118.2(4) . . ?
C30 N3 Mo1 115.9(3) . . ?
C31 N3 Mo1 125.8(3) . . ?
C30 N4 C41 119.6(4) . . ?
C30 N4 Mo2 118.4(3) . . ?
C41 N4 Mo2 121.9(3) . . ?
C50 N5 C51 117.8(4) . . ?
C50 N5 Mo1 115.9(3) . . ?
C51 N5 Mo1 126.0(3) . . ?
C50 N6 C61 117.4(4) . . ?
C50 N6 Mo2 117.3(3) . . ?
C61 N6 Mo2 124.3(3) . . ?
C70 N7 C71 116.0(4) . . ?
C70 N7 Mo1 117.5(3) . . ?
C71 N7 Mo1 126.4(3) . . ?
C70 N8 C81 120.1(4) . . ?
C70 N8 Mo2 117.2(3) . . ?
C81 N8 Mo2 122.7(3) . . ?
C90 N9 C91 119.2(4) . . ?
C90 N9 Mo3 118.1(3) . . ?
C91 N9 Mo3 122.2(3) . . ?
C90 N10 C101 120.4(4) . . ?
C90 N10 Mo4 116.9(3) . . ?
C101 N10 Mo4 122.7(3) . . ?
C110 N11 C111 118.3(4) . . ?
C110 N11 Mo3 116.6(3) . . ?
C111 N11 Mo3 123.8(3) . . ?
C110 N12 C121 119.0(4) . . ?
C110 N12 Mo4 118.1(3) . . ?
C121 N12 Mo4 120.7(3) . . ?
C130 N13 C131 116.5(4) . . ?
C130 N13 Mo3 115.7(3) . . ?
C131 N13 Mo3 127.1(3) . . ?
C130 N14 C141 119.7(4) . . ?
C130 N14 Mo4 117.7(3) . . ?
C141 N14 Mo4 121.9(3) . . ?
O1 C1 N1 122.5(4) . . ?
O1 C1 C2 114.4(4) . . ?
N1 C1 C2 123.0(4) . . ?
O2 C2 N2 121.3(4) . . ?
O2 C2 C1 115.3(4) . . ?
N2 C2 C1 123.4(4) . . ?
C12 C11 C16 118.8(5) . . ?
C12 C11 N1 121.2(4) . . ?
C16 C11 N1 119.9(4) . . ?
C11 C12 C13 120.7(5) . . ?
C14 C13 C12 119.8(5) . . ?
O3 C14 C13 124.0(5) . . ?
O3 C14 C15 115.9(5) . . ?
C13 C14 C15 120.0(5) . . ?
C16 C15 C14 119.9(5) . . ?
C15 C16 C11 120.8(5) . . ?
C26 C21 C22 119.6(5) . . ?
C26 C21 N2 120.3(4) . . ?
C22 C21 N2 119.6(4) . . ?
C23 C22 C21 119.8(5) . . ?
C22 C23 C24 120.5(5) . . ?
C25 C24 O4 125.3(5) . . ?
C25 C24 C23 120.0(5) . . ?
O4 C24 C23 114.7(5) . . ?
C24 C25 C26 119.7(5) . . ?
C21 C26 C25 120.5(5) . . ?
N3 C30 N4 120.2(4) . . ?
C36 C31 C32 116.6(5) . . ?
C36 C31 N3 119.8(4) . . ?
C32 C31 N3 123.5(5) . . ?
C33 C32 C31 120.7(5) . . ?
C34 C33 C32 121.2(5) . . ?
C35 C34 O5 125.3(6) . . ?
C35 C34 C33 119.0(5) . . ?
O5 C34 C33 115.7(6) . . ?
C34 C35 C36 119.7(6) . . ?
C31 C36 C35 122.8(5) . . ?
C42 C41 C46 118.7(5) . . ?
C42 C41 N4 119.4(5) . . ?
C46 C41 N4 121.7(5) . . ?
C41 C42 C43 121.0(6) . . ?
C44 C43 C42 120.2(6) . . ?
C43 C44 C45 120.0(5) . . ?
C43 C44 O6 124.8(6) . . ?
C45 C44 O6 115.2(6) . . ?
C44 C45 C46 120.0(6) . . ?
C45 C46 C41 120.1(5) . . ?
N6 C50 N5 120.8(4) . . ?
C52 C51 C56 118.2(5) . . ?
C52 C51 N5 118.7(4) . . ?
C56 C51 N5 122.9(5) . . ?
C53 C52 C51 120.7(5) . . ?
C52 C53 C54 120.9(6) . . ?
O7 C54 C55 116.8(5) . . ?
O7 C54 C53 124.9(6) . . ?
C55 C54 C53 118.3(6) . . ?
C56 C55 C54 120.8(5) . . ?
C55 C56 C51 121.0(5) . . ?
C66 C61 C62 118.3(5) . . ?
C66 C61 N6 121.5(5) . . ?
C62 C61 N6 120.1(5) . . ?
C63 C62 C61 120.7(6) . . ?
C62 C63 C64 121.0(6) . . ?
C65 C64 O8 124.2(6) . . ?
C65 C64 C63 119.3(6) . . ?
O8 C64 C63 116.5(7) . . ?
C64 C65 C66 119.8(6) . . ?
C61 C66 C65 120.9(6) . . ?
N8 C70 N7 119.9(4) . . ?
C73 C71 C72 117.1(5) . . ?
C73 C71 N7 120.4(4) . . ?
C72 C71 N7 122.5(4) . . ?
C76 C72 C71 121.4(5) . . ?
C71 C73 C75 122.0(5) . . ?
O9 C74 C75 124.9(5) . . ?
O9 C74 C76 115.9(5) . . ?
C75 C74 C76 119.2(5) . . ?
C74 C75 C73 120.0(5) . . ?
C72 C76 C74 120.3(5) . . ?
C86 C81 C82 118.6(5) . . ?
C86 C81 N8 118.7(4) . . ?
C82 C81 N8 122.6(4) . . ?
C83 C82 C81 119.7(5) . . ?
C84 C83 C82 120.9(5) . . ?
C83 C84 O10 115.7(5) . . ?
C83 C84 C85 119.9(5) . . ?
O10 C84 C85 124.5(5) . . ?
C86 C85 C84 119.5(5) . . ?
C85 C86 C81 121.3(5) . . ?
N10 C90 N9 120.3(5) . . ?
C96 C91 C92 118.2(5) . . ?
C96 C91 N9 119.2(4) . . ?
C92 C91 N9 122.0(4) . . ?
C93 C92 C91 120.5(5) . . ?
C92 C93 C94 120.6(5) . . ?
O11 C94 C95 124.3(5) . . ?
O11 C94 C93 116.1(5) . . ?
C95 C94 C93 119.7(5) . . ?
C94 C95 C96 119.3(5) . . ?
C91 C96 C95 121.7(5) . . ?
C106 C101 C102 118.3(5) . . ?
C106 C101 N10 123.0(4) . . ?
C102 C101 N10 118.8(5) . . ?
C103 C102 C101 121.2(5) . . ?
C102 C103 C104 120.6(5) . . ?
C105 C104 O12 125.3(5) . . ?
C105 C104 C103 118.7(5) . . ?
O12 C104 C103 116.0(5) . . ?
C104 C105 C106 120.6(5) . . ?
C101 C106 C105 120.6(5) . . ?
N11 C110 N12 120.4(4) . . ?
C116 C111 C112 119.5(5) . . ?
C116 C111 N11 120.2(5) . . ?
C112 C111 N11 120.3(4) . . ?
C113 C112 C111 119.9(5) . . ?
C112 C113 C114 120.9(5) . . ?
O13 C114 C115 124.0(5) . . ?
O13 C114 C113 116.5(5) . . ?
C115 C114 C113 119.5(5) . . ?
C114 C115 C116 119.8(5) . . ?
C111 C116 C115 120.5(5) . . ?
C122 C121 C126 119.7(5) . . ?
C122 C121 N12 121.2(5) . . ?
C126 C121 N12 118.9(5) . . ?
C121 C122 C123 120.7(5) . . ?
C124 C123 C122 119.4(5) . . ?
C123 C124 C125 120.1(5) . . ?
C123 C124 O14 124.3(5) . . ?
C125 C124 O14 115.6(5) . . ?
C124 C125 C126 120.1(5) . . ?
C121 C126 C125 120.0(5) . . ?
N14 C130 N13 121.4(5) . . ?
C136 C131 C132 118.6(5) . . ?
C136 C131 N13 120.5(4) . . ?
C132 C131 N13 120.7(4) . . ?
C133 C132 C131 119.5(5) . . ?
C134 C133 C132 121.7(5) . . ?
O15 C134 C133 117.2(5) . . ?
O15 C134 C135 123.8(5) . . ?
C133 C134 C135 118.9(5) . . ?
C136 C135 C134 119.3(5) . . ?
C135 C136 C131 121.9(5) . . ?
C142 C141 C146 119.5(5) . . ?
C142 C141 N14 122.3(5) . . ?
C146 C141 N14 118.1(4) . . ?
C141 C142 C143 120.6(5) . . ?
C144 C143 C142 119.7(5) . . ?
C143 C144 O16 124.9(5) . . ?
C143 C144 C145 120.0(5) . . ?
O16 C144 C145 115.1(5) . . ?
C146 C145 C144 119.7(5) . . ?
C145 C146 C141 120.5(5) . . ?
Cl1 C1S Cl2 107.8(8) . . ?
Cl2B C1SB Cl1B 106.3(11) . . ?
C1SB Cl2B Cl4B 131.1(13) . . ?
Cl4 C2S Cl3 112.0(8) . . ?
Cl4B C2SB Cl3B 107.7(12) . . ?
C2SB Cl4B Cl2B 166.3(19) . . ?
Cl6 C3S Cl5 110.3(7) . . ?
Cl5B C3SB Cl6B 105.2(11) . . ?
Cl8 C4S Cl7 103.3(9) . . ?
Cl8B C4SB Cl7B 104.6(12) . . ?

loop_
_geom_bond_atom_site_label_1
_geom_bond_atom_site_label_2
_geom_bond_distance
_geom_bond_site_symmetry_2
_geom_bond_publ_flag
Mo1 Mo2 2.0920(6) . ?
Mo1 N5 2.153(4) . ?
Mo1 N7 2.161(4) . ?
Mo1 N3 2.166(4) . ?
Mo1 N1 2.197(4) . ?
Mo2 O1 2.121(3) . ?
Mo2 N4 2.129(4) . ?
Mo2 N6 2.129(4) . ?
Mo2 N8 2.136(4) . ?
Mo3 N11 2.112(4) . ?
Mo3 N9 2.121(4) . ?
Mo3 Mo4 2.1291(6) . ?
Mo3 N13 2.145(4) . ?
Mo3 N2 2.166(4) . ?
Mo4 N12 2.089(4) . ?
Mo4 O2 2.105(3) . ?
Mo4 N14 2.120(4) . ?
Mo4 N10 2.123(4) . ?
P1 F2 1.561(4) . ?
P1 F1 1.578(4) . ?
P1 F5 1.582(4) . ?
P1 F3 1.584(4) . ?
P1 F6 1.594(4) . ?
P1 F4 1.598(4) . ?
O1 C1 1.282(6) . ?
O2 C2 1.290(5) . ?
O3 C14 1.372(6) . ?
O3 C17 1.397(8) . ?
O4 C24 1.375(6) . ?
O4 C27 1.415(8) . ?
O5 C34 1.372(7) . ?
O5 C37 1.408(10) . ?
O6 C44 1.383(7) . ?
O6 C47 1.425(9) . ?
O7 C54 1.352(7) . ?
O7 C57 1.431(9) . ?
O8 C64 1.372(7) . ?
O8 C67 1.398(10) . ?
O9 C74 1.372(6) . ?
O9 C77 1.412(9) . ?
O10 C84 1.380(6) . ?
O10 C87 1.431(7) . ?
O11 C94 1.368(6) . ?
O11 C97 1.429(7) . ?
O12 C104 1.370(6) . ?
O12 C107 1.428(7) . ?
O13 C114 1.374(6) . ?
O13 C117 1.414(7) . ?
O14 C124 1.387(6) . ?
O14 C127 1.410(8) . ?
O15 C134 1.367(6) . ?
O15 C137 1.426(7) . ?
O16 C144 1.375(6) . ?
O16 C147 1.418(8) . ?
N1 C1 1.305(6) . ?
N1 C11 1.437(6) . ?
N2 C2 1.308(6) . ?
N2 C21 1.445(6) . ?
N3 C30 1.324(6) . ?
N3 C31 1.427(6) . ?
N4 C30 1.326(6) . ?
N4 C41 1.425(6) . ?
N5 C50 1.324(6) . ?
N5 C51 1.428(6) . ?
N6 C50 1.318(6) . ?
N6 C61 1.428(6) . ?
N7 C70 1.331(6) . ?
N7 C71 1.425(6) . ?
N8 C70 1.318(6) . ?
N8 C81 1.432(6) . ?
N9 C90 1.324(6) . ?
N9 C91 1.429(6) . ?
N10 C90 1.321(6) . ?
N10 C101 1.436(6) . ?
N11 C110 1.320(6) . ?
N11 C111 1.440(6) . ?
N12 C110 1.326(6) . ?
N12 C121 1.436(6) . ?
N13 C130 1.331(6) . ?
N13 C131 1.425(6) . ?
N14 C130 1.319(6) . ?
N14 C141 1.434(6) . ?
C1 C2 1.528(6) . ?
C11 C12 1.385(7) . ?
C11 C16 1.390(7) . ?
C12 C13 1.396(7) . ?
C13 C14 1.376(8) . ?
C14 C15 1.388(8) . ?
C15 C16 1.380(7) . ?
C21 C26 1.384(7) . ?
C21 C22 1.388(7) . ?
C22 C23 1.384(7) . ?
C23 C24 1.389(8) . ?
C24 C25 1.373(8) . ?
C25 C26 1.395(7) . ?
C31 C36 1.378(7) . ?
C31 C32 1.401(7) . ?
C32 C33 1.385(8) . ?
C33 C34 1.377(9) . ?
C34 C35 1.370(8) . ?
C35 C36 1.388(7) . ?
C41 C42 1.370(7) . ?
C41 C46 1.391(7) . ?
C42 C43 1.380(8) . ?
C43 C44 1.360(9) . ?
C44 C45 1.378(9) . ?
C45 C46 1.386(8) . ?
C51 C52 1.383(7) . ?
C51 C56 1.387(7) . ?
C52 C53 1.382(7) . ?
C53 C54 1.384(8) . ?
C54 C55 1.382(9) . ?
C55 C56 1.378(8) . ?
C61 C66 1.373(7) . ?
C61 C62 1.381(8) . ?
C62 C63 1.375(8) . ?
C63 C64 1.375(9) . ?
C64 C65 1.364(9) . ?
C65 C66 1.404(8) . ?
C71 C73 1.373(7) . ?
C71 C72 1.400(7) . ?
C72 C76 1.375(8) . ?
C73 C75 1.387(7) . ?
C74 C75 1.376(8) . ?
C74 C76 1.381(8) . ?
C81 C86 1.389(7) . ?
C81 C82 1.400(7) . ?
C82 C83 1.390(7) . ?
C83 C84 1.374(7) . ?
C84 C85 1.390(7) . ?
C85 C86 1.385(7) . ?
C91 C96 1.386(7) . ?
C91 C92 1.396(7) . ?
C92 C93 1.377(7) . ?
C93 C94 1.391(7) . ?
C94 C95 1.382(7) . ?
C95 C96 1.389(7) . ?
C101 C106 1.377(7) . ?
C101 C102 1.383(7) . ?
C102 C103 1.367(8) . ?
C103 C104 1.385(8) . ?
C104 C105 1.369(8) . ?
C105 C106 1.392(7) . ?
C111 C116 1.369(7) . ?
C111 C112 1.393(7) . ?
C112 C113 1.375(7) . ?
C113 C114 1.381(7) . ?
C114 C115 1.376(8) . ?
C115 C116 1.399(7) . ?
C121 C122 1.369(7) . ?
C121 C126 1.377(7) . ?
C122 C123 1.394(7) . ?
C123 C124 1.372(8) . ?
C124 C125 1.378(8) . ?
C125 C126 1.387(7) . ?
C131 C136 1.383(7) . ?
C131 C132 1.394(7) . ?
C132 C133 1.385(7) . ?
C133 C134 1.375(7) . ?
C134 C135 1.399(8) . ?
C135 C136 1.379(7) . ?
C141 C142 1.372(7) . ?
C141 C146 1.387(7) . ?
C142 C143 1.390(7) . ?
C143 C144 1.375(8) . ?
C144 C145 1.391(8) . ?
C145 C146 1.377(7) . ?
Cl1 C1S 1.752(10) . ?
C1S Cl2 1.753(10) . ?
Cl1B C1SB 1.779(10) . ?
C1SB Cl2B 1.771(10) . ?
Cl2B Cl4B 2.208(9) . ?
Cl3 C2S 1.762(9) . ?
C2S Cl4 1.736(9) . ?
Cl3B C2SB 1.781(10) . ?
C2SB Cl4B 1.776(10) . ?
Cl5 C3S 1.777(10) . ?
C3S Cl6 1.776(9) . ?
Cl5B C3SB 1.780(10) . ?
C3SB Cl6B 1.781(10) . ?
Cl7 C4S 1.784(9) . ?
C4S Cl8 1.769(9) . ?
Cl7B C4SB 1.782(10) . ?
C4SB Cl8B 1.779(10) . ?

loop_
_geom_torsion_atom_site_label_1
_geom_torsion_atom_site_label_2
_geom_torsion_atom_site_label_3
_geom_torsion_atom_site_label_4
_geom_torsion
_geom_torsion_site_symmetry_1
_geom_torsion_site_symmetry_2
_geom_torsion_site_symmetry_3
_geom_torsion_site_symmetry_4
_geom_torsion_publ_flag
N2 C2 C1 O1 -95.6(5) . . . . ?
N2 C2 C1 N1 83.3(6) . . . . ?
O2 C2 C1 O1 81.4(5) . . . . ?
O2 C2 C1 N1 -99.6(5) . . . . ?
